data_2244086
loop_
_publ_author_name
'Naeem, Marilyn'
'Sherwood, Alexander M.'
'Chadeayne, Andrew R.'
'Golen, James A.'
'Manke, David R.'

_publ_section_title
;
 The crystal structure of baeocystin
;
_journal_coeditor_code HB8018
_journal_issue 6
_journal_name_full 'Acta Crystallographica Section E'
_journal_page_first
;
;
_journal_paper_doi 10.1107/S2056989022004467
_journal_volume 78
_journal_year 2022
_chemical_formula_iupac 'C11 H15 N2 O4 P'
_chemical_formula_moiety 'C11 H15 N2 O4 P'
_chemical_formula_sum 'C11 H15 N2 O4 P'
_chemical_formula_weight 270.22
_chemical_name_common Baeocystin
_chemical_name_systematic
;
3-[2-(Methylazaniumyl)ethyl]-1<i>H</i>-indol-4-yl hydrogen phosphate
;
_space_group_crystal_system orthorhombic
_space_group_IT_number 61
_space_group_name_Hall '-P 2ac 2ab'
_space_group_name_H-M_alt 'P b c a'
_atom_sites_solution_hydrogens mixed
_audit_creation_method
;
Olex2 1.3
(compiled 2020.11.12 svn.r5f609507 for OlexSys, GUI svn.r6408)
;
_cell_angle_alpha 90
_cell_angle_beta 90
_cell_angle_gamma 90
_cell_formula_units_Z 8
_cell_length_a 13.2290(10)
_cell_length_b 10.5551(7)
_cell_length_c 17.8346(13)
_cell_measurement_reflns_used 9978
_cell_measurement_temperature 297(2)
_cell_measurement_theta_max 26.19
_cell_measurement_theta_min 2.72
_cell_volume 2490.3(3)
_computing_cell_refinement
;
SAINT (Bruker, 2018)
;
_computing_data_collection
;
APEX3 (Bruker, 2018)
;
_computing_data_reduction
;
SAINT (Bruker, 2018)
;
_computing_molecular_graphics
;
<i>OLEX2</i> (Dolomanov <i>et al.</i>,  2009)
;
_computing_publication_material
;
publCIF (Westrip, 2010)
;
_computing_structure_refinement
;
SHELXL2018 (Sheldrick, 2015b)
;
_computing_structure_solution
;
SHELXT2014 (Sheldrick, 2015a)
;
_diffrn_ambient_temperature 297.15
_diffrn_measured_fraction_theta_full 0.996
_diffrn_measured_fraction_theta_max 0.996
_diffrn_measurement_device_type 'Bruker D8 Venture CMOS'
_diffrn_measurement_method '\f and \w scans'
_diffrn_radiation_type MoK\a
_diffrn_radiation_wavelength 0.71073
_diffrn_reflns_av_R_equivalents 0.0696
_diffrn_reflns_av_unetI/netI 0.0203
_diffrn_reflns_limit_h_max 16
_diffrn_reflns_limit_h_min -16
_diffrn_reflns_limit_k_max 13
_diffrn_reflns_limit_k_min -13
_diffrn_reflns_limit_l_max 22
_diffrn_reflns_limit_l_min -22
_diffrn_reflns_number 58953
_diffrn_reflns_theta_full 25.242
_diffrn_reflns_theta_max 26.428
_diffrn_reflns_theta_min 2.755
_diffrn_source_current 30.0
_diffrn_source_power 1.5
_diffrn_source_voltage 50.0
_diffrn_standards_number 0
_exptl_absorpt_coefficient_mu 0.230
_exptl_absorpt_correction_T_max 0.7454
_exptl_absorpt_correction_T_min 0.6798
_exptl_absorpt_correction_type multi-scan
_exptl_absorpt_process_details
;
(SADABS; Bruker, 2018)
;
_exptl_crystal_colour colourless
_exptl_crystal_density_diffrn 1.441
_exptl_crystal_description block
_exptl_crystal_F_000 1136
_exptl_crystal_size_max 0.25
_exptl_crystal_size_mid 0.20
_exptl_crystal_size_min 0.03
_refine_diff_density_max 0.214
_refine_diff_density_min -0.354
_refine_ls_extinction_method none
_refine_ls_goodness_of_fit_ref 1.071
_refine_ls_hydrogen_treatment mixed
_refine_ls_matrix_type full
_refine_ls_number_parameters 180
_refine_ls_number_reflns 2551
_refine_ls_number_restraints 4
_refine_ls_restrained_S_all 1.070
_refine_ls_R_factor_all 0.0483
_refine_ls_R_factor_gt 0.0371
_refine_ls_shift/su_max 0.000
_refine_ls_shift/su_mean 0.000
_refine_ls_structure_factor_coef Fsqd
_refine_ls_weighting_details 'w=1/[\s^2^(Fo^2^)+(0.0425P)^2^+1.4406P] where P=(Fo^2^+2Fc^2^)/3'
_refine_ls_weighting_scheme calc
_refine_ls_wR_factor_gt 0.0888
_refine_ls_wR_factor_ref 0.0964
_reflns_number_gt 2155
_reflns_number_total 2551
_reflns_threshold_expression 'I > 2\s(I)'
_cod_data_source_file hb8018sup1.cif
_cod_data_source_block I
_cod_database_code 2244086
_shelx_space_group_comment
;
The symmetry employed for this shelxl refinement is uniquely defined
by the following loop, which should always be used as a source of
symmetry information in preference to the above space-group names.
They are only intended as comments.
;
_shelx_estimated_absorpt_t_min 0.945
_shelx_estimated_absorpt_t_max 0.993

loop_
_space_group_symop_operation_xyz
'x, y, z'
'-x+1/2, -y, z+1/2'
'-x, y+1/2, -z+1/2'
'x+1/2, -y+1/2, -z'
'-x, -y, -z'
'x-1/2, y, -z-1/2'
'x, -y-1/2, z-1/2'
'-x-1/2, y-1/2, z'

loop_
_atom_site_type_symbol
_atom_site_label
_atom_site_fract_x
_atom_site_fract_y
_atom_site_fract_z
_atom_site_U_iso_or_equiv
_atom_site_adp_type
_atom_site_calc_flag
_atom_site_occupancy
_atom_site_disorder_assembly
_atom_site_disorder_group
P P1 0.41763(4) 0.35224(4) 0.45000(2) 0.02770(14) Uani d 1 . .
O O1 0.40570(10) 0.39542(12) 0.36428(7) 0.0347(3) Uani d 1 . .
O O2 0.37058(12) 0.22578(13) 0.46057(8) 0.0471(4) Uani d 1 . .
O O3 0.53246(11) 0.34327(13) 0.46581(8) 0.0409(4) Uani d 1 . .
O O4 0.36978(10) 0.46089(12) 0.49120(7) 0.0355(3) Uani d 1 . .
N N1 0.31807(15) 0.33361(18) 0.11856(9) 0.0481(5) Uani d 1 . .
N N2 0.17536(12) 0.48828(15) 0.41629(10) 0.0361(4) Uani d 1 . .
C C1 0.25753(18) 0.4233(2) 0.15158(11) 0.0462(5) Uani d 1 . .
H H1A 0.206731 0.468024 0.127137 0.055 Uiso calc 1 . .
C C2 0.38408(15) 0.28696(17) 0.17085(10) 0.0341(4) Uani d 1 . .
C C3 0.45759(16) 0.19289(19) 0.16549(11) 0.0393(5) Uani d 1 . .
H H3A 0.469351 0.150336 0.120666 0.047 Uiso calc 1 . .
C C4 0.51182(15) 0.16557(19) 0.22883(12) 0.0402(5) Uani d 1 . .
H H4 0.560213 0.101749 0.226826 0.048 Uiso calc 1 . .
C C5 0.49710(15) 0.23030(18) 0.29663(11) 0.0366(4) Uani d 1 . .
H H5 0.536699 0.211304 0.338222 0.044 Uiso calc 1 . .
C C6 0.42355(14) 0.32217(16) 0.30106(9) 0.0281(4) Uani d 1 . .
C C7 0.36420(13) 0.35111(15) 0.23867(9) 0.0279(4) Uani d 1 . .
C C8 0.28245(14) 0.43741(17) 0.22544(10) 0.0339(4) Uani d 1 . .
C C9 0.23077(15) 0.51840(18) 0.28322(11) 0.0376(4) Uani d 1 . .
H H9A 0.185375 0.577128 0.258397 0.045 Uiso calc 1 . .
H H9B 0.280986 0.567456 0.310198 0.045 Uiso calc 1 . .
C C10 0.17092(15) 0.43738(18) 0.33870(11) 0.0393(5) Uani d 1 . .
H H10A 0.100926 0.433429 0.322673 0.047 Uiso calc 1 . .
H H10B 0.197693 0.351832 0.338375 0.047 Uiso calc 1 . .
C C11 0.1188(2) 0.4085(2) 0.47055(14) 0.0580(6) Uani d 1 . .
H H11A 0.125189 0.443908 0.519921 0.087 Uiso calc 1 . .
H H11B 0.146014 0.324199 0.470236 0.087 Uiso calc 1 . .
H H11C 0.048792 0.405930 0.456596 0.087 Uiso calc 1 . .
H H1 0.315(2) 0.309(2) 0.0722(7) 0.069(8) Uiso d 1 . .
H H3 0.563(2) 0.4153(17) 0.4793(17) 0.084(10) Uiso d 1 . .
H H2A 0.2389(9) 0.491(2) 0.4340(12) 0.044(6) Uiso d 1 . .
H H2B 0.1541(18) 0.5695(11) 0.4179(13) 0.055(7) Uiso d 1 . .

loop_
_atom_site_aniso_label
_atom_site_aniso_U_11
_atom_site_aniso_U_22
_atom_site_aniso_U_33
_atom_site_aniso_U_12
_atom_site_aniso_U_13
_atom_site_aniso_U_23
P1 0.0344(3) 0.0263(2) 0.0224(2) -0.00431(18) -0.00240(18) -0.00125(16)
O1 0.0512(8) 0.0307(6) 0.0223(6) 0.0085(6) -0.0036(5) -0.0021(5)
O2 0.0692(10) 0.0373(8) 0.0347(7) -0.0214(7) 0.0057(7) -0.0022(6)
O3 0.0394(8) 0.0343(7) 0.0491(8) 0.0059(6) -0.0141(6) -0.0085(6)
O4 0.0346(7) 0.0397(7) 0.0323(7) -0.0039(6) 0.0015(6) -0.0110(6)
N1 0.0615(12) 0.0582(11) 0.0245(8) 0.0060(9) -0.0079(8) -0.0055(8)
N2 0.0324(9) 0.0300(8) 0.0459(10) 0.0012(7) 0.0046(7) -0.0029(7)
C1 0.0491(12) 0.0536(12) 0.0360(10) 0.0095(10) -0.0119(10) 0.0025(9)
C2 0.0404(11) 0.0362(10) 0.0257(9) -0.0040(8) 0.0026(8) -0.0012(7)
C3 0.0467(12) 0.0391(10) 0.0321(10) -0.0009(9) 0.0118(9) -0.0078(8)
C4 0.0379(10) 0.0366(10) 0.0461(12) 0.0079(8) 0.0092(9) -0.0033(8)
C5 0.0350(10) 0.0386(10) 0.0364(10) 0.0067(8) -0.0022(8) 0.0009(8)
C6 0.0339(9) 0.0275(8) 0.0231(8) -0.0001(7) 0.0023(7) -0.0006(6)
C7 0.0316(9) 0.0288(8) 0.0232(8) -0.0011(7) 0.0021(7) 0.0008(6)
C8 0.0359(10) 0.0355(9) 0.0302(9) 0.0030(8) -0.0032(7) 0.0017(7)
C9 0.0350(10) 0.0331(9) 0.0447(11) 0.0060(8) 0.0007(8) 0.0011(8)
C10 0.0352(10) 0.0369(10) 0.0458(11) -0.0047(8) 0.0053(9) -0.0095(9)
C11 0.0616(15) 0.0559(14) 0.0565(14) -0.0113(12) 0.0208(12) 0.0013(12)

loop_
_atom_type_symbol
_atom_type_description
_atom_type_scat_dispersion_real
_atom_type_scat_dispersion_imag
_atom_type_scat_source
C C 0.0033 0.0016 'International Tables Vol C Tables 4.2.6.8 and 6.1.1.4'
H H 0.0000 0.0000 'International Tables Vol C Tables 4.2.6.8 and 6.1.1.4'
N N 0.0061 0.0033 'International Tables Vol C Tables 4.2.6.8 and 6.1.1.4'
O O 0.0106 0.0060 'International Tables Vol C Tables 4.2.6.8 and 6.1.1.4'
P P 0.1023 0.0942 'International Tables Vol C Tables 4.2.6.8 and 6.1.1.4'

loop_
_geom_angle_atom_site_label_1
_geom_angle_atom_site_label_2
_geom_angle_atom_site_label_3
_geom_angle_site_symmetry_1
_geom_angle_site_symmetry_3
_geom_angle
_geom_angle_publ_flag
O2 P1 O1 . . 109.59(8) ?
O2 P1 O3 . . 109.47(9) ?
O2 P1 O4 . . 116.60(8) ?
O3 P1 O1 . . 106.72(8) ?
O4 P1 O1 . . 102.00(7) ?
O4 P1 O3 . . 111.79(7) ?
C6 O1 P1 . . 126.86(11) ?
P1 O3 H3 . . 116(2) ?
C1 N1 H1 . . 125.8(19) ?
C2 N1 C1 . . 109.14(16) ?
C2 N1 H1 . . 125.0(19) ?
C10 N2 H2A . . 112.1(15) ?
C10 N2 H2B . . 111.2(15) ?
C11 N2 C10 . . 112.48(16) ?
C11 N2 H2A . . 105.2(15) ?
C11 N2 H2B . . 111.1(16) ?
H2A N2 H2B . . 104(2) ?
N1 C1 H1A . . 124.8 ?
C8 C1 N1 . . 110.38(18) ?
C8 C1 H1A . . 124.8 ?
N1 C2 C3 . . 130.90(18) ?
N1 C2 C7 . . 107.01(17) ?
C3 C2 C7 . . 122.07(17) ?
C2 C3 H3A . . 121.3 ?
C4 C3 C2 . . 117.34(17) ?
C4 C3 H3A . . 121.3 ?
C3 C4 H4 . . 118.8 ?
C3 C4 C5 . . 122.42(18) ?
C5 C4 H4 . . 118.8 ?
C4 C5 H5 . . 120.3 ?
C6 C5 C4 . . 119.41(18) ?
C6 C5 H5 . . 120.3 ?
O1 C6 C7 . . 115.48(15) ?
C5 C6 O1 . . 124.04(16) ?
C5 C6 C7 . . 120.42(16) ?
C2 C7 C8 . . 107.72(16) ?
C6 C7 C2 . . 118.27(16) ?
C6 C7 C8 . . 134.01(16) ?
C1 C8 C7 . . 105.75(17) ?
C1 C8 C9 . . 127.83(18) ?
C7 C8 C9 . . 126.27(16) ?
C8 C9 H9A . . 109.4 ?
C8 C9 H9B . . 109.4 ?
C8 C9 C10 . . 111.17(15) ?
H9A C9 H9B . . 108.0 ?
C10 C9 H9A . . 109.4 ?
C10 C9 H9B . . 109.4 ?
N2 C10 C9 . . 112.34(16) ?
N2 C10 H10A . . 109.1 ?
N2 C10 H10B . . 109.1 ?
C9 C10 H10A . . 109.1 ?
C9 C10 H10B . . 109.1 ?
H10A C10 H10B . . 107.9 ?
N2 C11 H11A . . 109.5 ?
N2 C11 H11B . . 109.5 ?
N2 C11 H11C . . 109.5 ?
H11A C11 H11B . . 109.5 ?
H11A C11 H11C . . 109.5 ?
H11B C11 H11C . . 109.5 ?

loop_
_geom_bond_atom_site_label_1
_geom_bond_atom_site_label_2
_geom_bond_site_symmetry_2
_geom_bond_distance
_geom_bond_publ_flag
P1 O1 . 1.6032(12) ?
P1 O2 . 1.4848(14) ?
P1 O3 . 1.5480(14) ?
P1 O4 . 1.5019(13) ?
O1 C6 . 1.387(2) ?
O3 H3 . 0.893(10) ?
N1 C1 . 1.372(3) ?
N1 C2 . 1.369(3) ?
N1 H1 . 0.866(10) ?
N2 C10 . 1.486(3) ?
N2 C11 . 1.485(3) ?
N2 H2A . 0.899(10) ?
N2 H2B . 0.902(10) ?
C1 H1A . 0.9300 ?
C1 C8 . 1.366(3) ?
C2 C3 . 1.393(3) ?
C2 C7 . 1.411(2) ?
C3 H3A . 0.9300 ?
C3 C4 . 1.369(3) ?
C4 H4 . 0.9300 ?
C4 C5 . 1.402(3) ?
C5 H5 . 0.9300 ?
C5 C6 . 1.376(3) ?
C6 C7 . 1.396(2) ?
C7 C8 . 1.434(2) ?
C8 C9 . 1.503(3) ?
C9 H9A . 0.9700 ?
C9 H9B . 0.9700 ?
C9 C10 . 1.529(3) ?
C10 H10A . 0.9700 ?
C10 H10B . 0.9700 ?
C11 H11A . 0.9600 ?
C11 H11B . 0.9600 ?
C11 H11C . 0.9600 ?

loop_
_geom_hbond_atom_site_label_D
_geom_hbond_atom_site_label_H
_geom_hbond_atom_site_label_A
_geom_hbond_site_symmetry_A
_geom_hbond_distance_DH
_geom_hbond_distance_HA
_geom_hbond_distance_DA
_geom_hbond_angle_DHA
_geom_hbond_publ_flag
N1 H1 O2 7_565 0.866(10) 2.155(14) 2.969(2) 156(3) yes
O3 H3 O4 5_666 0.893(10) 1.667(11) 2.5560(18) 173(3) yes
N2 H2A O4 . 0.899(10) 2.035(11) 2.913(2) 165(2) yes
N2 H2B O2 8_665 0.902(10) 1.846(13) 2.698(2) 157(2) yes

loop_
_geom_torsion_atom_site_label_1
_geom_torsion_atom_site_label_2
_geom_torsion_atom_site_label_3
_geom_torsion_atom_site_label_4
_geom_torsion_site_symmetry_1
_geom_torsion_site_symmetry_2
_geom_torsion_site_symmetry_3
_geom_torsion_site_symmetry_4
_geom_torsion
_geom_torsion_publ_flag
P1 O1 C6 C5 . . . . -33.8(3) ?
P1 O1 C6 C7 . . . . 149.11(14) ?
O1 C6 C7 C2 . . . . 175.07(15) ?
O1 C6 C7 C8 . . . . -4.2(3) ?
O2 P1 O1 C6 . . . . -45.56(17) ?
O3 P1 O1 C6 . . . . 72.88(16) ?
O4 P1 O1 C6 . . . . -169.73(14) ?
N1 C1 C8 C7 . . . . 0.3(2) ?
N1 C1 C8 C9 . . . . -175.36(19) ?
N1 C2 C3 C4 . . . . -179.2(2) ?
N1 C2 C7 C6 . . . . -178.69(17) ?
N1 C2 C7 C8 . . . . 0.7(2) ?
C1 N1 C2 C3 . . . . 177.8(2) ?
C1 N1 C2 C7 . . . . -0.6(2) ?
C1 C8 C9 C10 . . . . 107.1(2) ?
C2 N1 C1 C8 . . . . 0.2(3) ?
C2 C3 C4 C5 . . . . -1.5(3) ?
C2 C7 C8 C1 . . . . -0.6(2) ?
C2 C7 C8 C9 . . . . 175.11(18) ?
C3 C2 C7 C6 . . . . 2.8(3) ?
C3 C2 C7 C8 . . . . -177.82(18) ?
C3 C4 C5 C6 . . . . 2.1(3) ?
C4 C5 C6 O1 . . . . -177.12(17) ?
C4 C5 C6 C7 . . . . -0.2(3) ?
C5 C6 C7 C2 . . . . -2.1(3) ?
C5 C6 C7 C8 . . . . 178.63(19) ?
C6 C7 C8 C1 . . . . 178.7(2) ?
C6 C7 C8 C9 . . . . -5.6(3) ?
C7 C2 C3 C4 . . . . -1.0(3) ?
C7 C8 C9 C10 . . . . -67.7(2) ?
C8 C9 C10 N2 . . . . 143.00(17) ?
C11 N2 C10 C9 . . . . -178.96(18) ?

_cod_database_fobs_code 2244086
